data_7237293
loop_
_publ_author_name
'Liu, Dan'
'Li, Jie'
'Liu, Jie'
'Lu, Xiuqiang'
'Hu, Mengxiao'
'Li, Yang'
'Shu, Zhibin'
'Ni, Zhenjie'
'Ding, Shang'
'Jiang, Lang'
'Zhen, Yonggang'
'Zhang, Xiaotao'
'Dong, Huanli'
'Hu, Wenping'

_publ_section_title
;
 A new organic compound of 2-(2,2-diphenylethenyl)anthracene (DPEA)
 showing simultaneous electrical charge transport property and AIE optical
 characteristics
;
_journal_issue 15
_journal_name_full 'Journal of Materials Chemistry C'
_journal_page_first 3856
_journal_paper_doi 10.1039/C8TC00763B
_journal_volume 6
_journal_year 2018
_chemical_formula_moiety 'C28 H20'
_chemical_formula_sum 'C28 H20'
_chemical_formula_weight 356.44
_space_group_crystal_system orthorhombic
_space_group_IT_number 61
_space_group_name_Hall '-P 2ac 2ab'
_space_group_name_H-M_alt 'P b c a'
_atom_sites_solution_hydrogens geom
_atom_sites_solution_primary dual
_audit_creation_date 2017-01-22
_audit_creation_method
;
Olex2 1.2
(compiled 2016.11.30 svn.r3356 for OlexSys, GUI svn.r5292)
;
_audit_update_record
;
2017-09-13 deposited with the CCDC.
2018-03-15 downloaded from the CCDC.
;
_cell_angle_alpha 90
_cell_angle_beta 90
_cell_angle_gamma 90
_cell_formula_units_Z 8
_cell_length_a 11.0823(6)
_cell_length_b 8.2233(4)
_cell_length_c 42.789(2)
_cell_measurement_reflns_used 4800
_cell_measurement_temperature 173(2)
_cell_measurement_theta_max 27.4766
_cell_measurement_theta_min 3.6259
_cell_volume 3899.5(3)
_computing_cell_refinement 'CrystalClear (Rigaku Inc., 2007)'
_computing_data_collection 'CrystalClear (Rigaku Inc., 2007)'
_computing_data_reduction 'CrystalClear (Rigaku Inc., 2007)'
_computing_molecular_graphics 'Olex2 (Dolomanov et al., 2009)'
_computing_publication_material 'CIFTAB (Sheldrick, 2013)'
_computing_structure_refinement 'ShelXL (Sheldrick, 2015)'
_computing_structure_solution 'ShelXT (Sheldrick, 2015)'
_diffrn_ambient_temperature 173(2)
_diffrn_measured_fraction_theta_full 0.988
_diffrn_measured_fraction_theta_max 0.980
_diffrn_measurement_device_type 'MM007-HF CCD(Saturn 724+)'
_diffrn_measurement_method '\w scans at fixed \c = 45\%'
_diffrn_radiation_monochromator graphite
_diffrn_radiation_type MoK\a
_diffrn_radiation_wavelength 0.71073
_diffrn_reflns_av_R_equivalents 0.0489
_diffrn_reflns_av_unetI/netI 0.0448
_diffrn_reflns_Laue_measured_fraction_full 0.988
_diffrn_reflns_Laue_measured_fraction_max 0.980
_diffrn_reflns_limit_h_max 10
_diffrn_reflns_limit_h_min -14
_diffrn_reflns_limit_k_max 10
_diffrn_reflns_limit_k_min -9
_diffrn_reflns_limit_l_max 55
_diffrn_reflns_limit_l_min -38
_diffrn_reflns_number 17298
_diffrn_reflns_point_group_measured_fraction_full 0.988
_diffrn_reflns_point_group_measured_fraction_max 0.980
_diffrn_reflns_theta_full 25.242
_diffrn_reflns_theta_max 27.424
_diffrn_reflns_theta_min 1.904
_diffrn_source 'Rotating Anode'
_exptl_absorpt_coefficient_mu 0.069
_exptl_absorpt_correction_T_max 1.0000
_exptl_absorpt_correction_T_min 0.81795
_exptl_absorpt_correction_type multi-scan
_exptl_absorpt_process_details 'CrystalClear (Rigaku Inc., 2007)'
_exptl_crystal_colour colorless
_exptl_crystal_density_diffrn 1.214
_exptl_crystal_description plate
_exptl_crystal_F_000 1504
_refine_diff_density_max 0.200
_refine_diff_density_min -0.182
_refine_diff_density_rms 0.042
_refine_ls_extinction_method none
_refine_ls_goodness_of_fit_ref 1.186
_refine_ls_hydrogen_treatment constr
_refine_ls_matrix_type full
_refine_ls_number_parameters 253
_refine_ls_number_reflns 4364
_refine_ls_number_restraints 0
_refine_ls_restrained_S_all 1.186
_refine_ls_R_factor_all 0.0901
_refine_ls_R_factor_gt 0.0752
_refine_ls_shift/su_max 0.001
_refine_ls_shift/su_mean 0.000
_refine_ls_structure_factor_coef Fsqd
_refine_ls_weighting_details 'w=1/[\s^2^(Fo^2^)+(0.0647P)^2^+1.2057P] where P=(Fo^2^+2Fc^2^)/3'
_refine_ls_weighting_scheme calc
_refine_ls_wR_factor_gt 0.1717
_refine_ls_wR_factor_ref 0.1817
_reflns_Friedel_coverage 0.000
_reflns_number_gt 3680
_reflns_number_total 4364
_reflns_threshold_expression 'I > 2\s(I)'
_cod_data_source_file c8tc00763b2.cif
_cod_data_source_block a
_cod_database_code 7237293
_shelx_shelxl_version_number 2014/7
_shelx_space_group_comment
;
The symmetry employed for this shelxl refinement is uniquely defined
by the following loop, which should always be used as a source of
symmetry information in preference to the above space-group names.
They are only intended as comments.
;
_olex2_refinement_description
;
1. Fixed Uiso
 At 1.2 times of:
  All C(H) groups
2.a Aromatic/amide H refined with riding coordinates:
 C1(H1), C2(H2), C3(H3), C4(H4), C6(H6), C8(H8), C9(H9), C11(H11), C13(H13),
 C15(H15), C18(H18), C19(H19), C20(H20), C21(H21), C22(H22), C24(H24), C25(H25),
  C26(H26), C27(H27), C28(H28)
;
_olex2_submission_special_instructions 'No special instructions were received'

loop_
_space_group_symop_operation_xyz
'x, y, z'
'-x+1/2, -y, z+1/2'
'-x, y+1/2, -z+1/2'
'x+1/2, -y+1/2, -z'
'-x, -y, -z'
'x-1/2, y, -z-1/2'
'x, -y-1/2, z-1/2'
'-x-1/2, y-1/2, z'

loop_
_atom_site_label
_atom_site_type_symbol
_atom_site_fract_x
_atom_site_fract_y
_atom_site_fract_z
_atom_site_U_iso_or_equiv
_atom_site_adp_type
_atom_site_occupancy
_atom_site_site_symmetry_order
_atom_site_calc_flag
_atom_site_refinement_flags_posn
C1 C 0.25691(19) 0.6419(2) 0.79491(4) 0.0404(5) Uani 1 1 d .
H1 H 0.1839 0.6977 0.7946 0.048 Uiso 1 1 calc R
C2 C 0.30825(19) 0.6018(3) 0.82278(4) 0.0456(5) Uani 1 1 d .
H2 H 0.2696 0.6292 0.8413 0.055 Uiso 1 1 calc R
C3 C 0.42010(19) 0.5186(3) 0.82372(5) 0.0472(5) Uani 1 1 d .
H3 H 0.4548 0.4934 0.8429 0.057 Uiso 1 1 calc R
C4 C 0.47726(19) 0.4754(2) 0.79691(5) 0.0444(5) Uani 1 1 d .
H4 H 0.5506 0.4208 0.7980 0.053 Uiso 1 1 calc R
C5 C 0.42634(17) 0.5124(2) 0.76704(4) 0.0361(4) Uani 1 1 d .
C6 C 0.48144(17) 0.4670(2) 0.73896(4) 0.0374(4) Uani 1 1 d .
H6 H 0.5541 0.4104 0.7395 0.045 Uiso 1 1 calc R
C7 C 0.42996(16) 0.5047(2) 0.71005(4) 0.0342(4) Uani 1 1 d .
C8 C 0.48201(17) 0.4540(2) 0.68100(4) 0.0384(5) Uani 1 1 d .
H8 H 0.5532 0.3942 0.6812 0.046 Uiso 1 1 calc R
C9 C 0.42992(17) 0.4912(2) 0.65319(4) 0.0390(5) Uani 1 1 d .
H9 H 0.4658 0.4553 0.6348 0.047 Uiso 1 1 calc R
C10 C 0.32045(17) 0.5850(2) 0.65153(4) 0.0376(4) Uani 1 1 d .
C11 C 0.26725(18) 0.6311(2) 0.67913(4) 0.0369(4) Uani 1 1 d .
H11 H 0.1951 0.6888 0.6784 0.044 Uiso 1 1 calc R
C12 C 0.31846(17) 0.5938(2) 0.70891(4) 0.0345(4) Uani 1 1 d .
C13 C 0.26348(17) 0.6390(2) 0.73703(4) 0.0362(4) Uani 1 1 d .
H13 H 0.1915 0.6971 0.7364 0.043 Uiso 1 1 calc R
C14 C 0.31368(17) 0.5993(2) 0.76612(4) 0.0357(4) Uani 1 1 d .
C15 C 0.25995(19) 0.6250(2) 0.62188(4) 0.0408(5) Uani 1 1 d .
H15 H 0.1771 0.6419 0.6232 0.049 Uiso 1 1 calc R
C16 C 0.30812(17) 0.6408(2) 0.59292(4) 0.0366(4) Uani 1 1 d .
C17 C 0.22971(18) 0.6643(2) 0.56495(4) 0.0377(4) Uani 1 1 d .
C18 C 0.11064(19) 0.6072(2) 0.56379(5) 0.0471(5) Uani 1 1 d .
H18 H 0.0782 0.5547 0.5811 0.057 Uiso 1 1 calc R
C19 C 0.0402(2) 0.6278(3) 0.53718(5) 0.0553(6) Uani 1 1 d .
H19 H -0.0384 0.5885 0.5369 0.066 Uiso 1 1 calc R
C20 C 0.0864(2) 0.7062(3) 0.51119(5) 0.0571(6) Uani 1 1 d .
H20 H 0.0391 0.7202 0.4934 0.069 Uiso 1 1 calc R
C21 C 0.2032(2) 0.7632(3) 0.51193(5) 0.0538(6) Uani 1 1 d .
H21 H 0.2348 0.8162 0.4946 0.065 Uiso 1 1 calc R
C22 C 0.27401(19) 0.7425(2) 0.53827(4) 0.0426(5) Uani 1 1 d .
H22 H 0.3528 0.7814 0.5382 0.051 Uiso 1 1 calc R
C23 C 0.44121(17) 0.6416(2) 0.58762(4) 0.0358(4) Uani 1 1 d .
C24 C 0.51384(18) 0.7507(2) 0.60377(4) 0.0413(5) Uani 1 1 d .
H24 H 0.4786 0.8234 0.6177 0.050 Uiso 1 1 calc R
C25 C 0.6377(2) 0.7530(3) 0.59951(5) 0.0522(6) Uani 1 1 d .
H25 H 0.6850 0.8275 0.6104 0.063 Uiso 1 1 calc R
C26 C 0.6905(2) 0.6446(3) 0.57912(5) 0.0572(6) Uani 1 1 d .
H26 H 0.7738 0.6450 0.5764 0.069 Uiso 1 1 calc R
C27 C 0.6199(2) 0.5354(3) 0.56274(5) 0.0542(6) Uani 1 1 d .
H27 H 0.6560 0.4618 0.5491 0.065 Uiso 1 1 calc R
C28 C 0.49572(19) 0.5347(2) 0.56650(4) 0.0438(5) Uani 1 1 d .
H28 H 0.4486 0.4630 0.5550 0.053 Uiso 1 1 calc R

loop_
_atom_site_aniso_label
_atom_site_aniso_U_11
_atom_site_aniso_U_22
_atom_site_aniso_U_33
_atom_site_aniso_U_23
_atom_site_aniso_U_13
_atom_site_aniso_U_12
C1 0.0352(11) 0.0417(11) 0.0441(10) 0.0046(8) 0.0011(8) -0.0016(9)
C2 0.0491(13) 0.0481(12) 0.0396(10) 0.0048(9) 0.0003(9) -0.0075(10)
C3 0.0494(13) 0.0479(12) 0.0444(11) 0.0130(9) -0.0108(9) -0.0083(10)
C4 0.0399(12) 0.0403(11) 0.0530(12) 0.0131(9) -0.0092(9) -0.0024(9)
C5 0.0313(11) 0.0311(9) 0.0458(10) 0.0078(8) -0.0045(8) -0.0050(8)
C6 0.0287(10) 0.0307(9) 0.0526(11) 0.0066(8) -0.0022(8) 0.0012(8)
C7 0.0273(10) 0.0294(9) 0.0458(10) 0.0066(8) 0.0028(8) -0.0020(7)
C8 0.0317(10) 0.0320(10) 0.0515(11) 0.0058(8) 0.0039(8) 0.0042(8)
C9 0.0370(11) 0.0363(10) 0.0437(10) 0.0039(8) 0.0071(8) 0.0007(9)
C10 0.0353(11) 0.0363(10) 0.0413(10) 0.0066(8) 0.0030(8) 0.0013(8)
C11 0.0305(10) 0.0381(10) 0.0420(10) 0.0082(8) 0.0026(8) 0.0037(8)
C12 0.0289(10) 0.0327(9) 0.0421(10) 0.0074(8) 0.0017(8) -0.0016(8)
C13 0.0274(10) 0.0370(10) 0.0443(10) 0.0066(8) 0.0004(8) 0.0027(8)
C14 0.0315(11) 0.0329(9) 0.0425(10) 0.0054(8) -0.0003(8) -0.0058(8)
C15 0.0383(11) 0.0418(11) 0.0422(10) 0.0034(8) 0.0015(9) 0.0033(9)
C16 0.0403(11) 0.0310(9) 0.0384(9) -0.0019(8) -0.0016(8) -0.0025(8)
C17 0.0416(11) 0.0317(9) 0.0396(9) -0.0082(8) -0.0032(8) -0.0008(8)
C18 0.0455(13) 0.0392(11) 0.0567(12) -0.0039(9) -0.0041(10) -0.0031(10)
C19 0.0454(13) 0.0489(13) 0.0715(15) -0.0168(11) -0.0162(11) -0.0001(10)
C20 0.0606(16) 0.0600(14) 0.0508(12) -0.0166(11) -0.0192(11) 0.0083(12)
C21 0.0639(16) 0.0600(14) 0.0376(10) -0.0067(10) -0.0075(10) 0.0061(12)
C22 0.0447(12) 0.0462(11) 0.0370(9) -0.0066(8) -0.0025(9) 0.0005(9)
C23 0.0388(11) 0.0348(9) 0.0337(9) 0.0038(7) 0.0005(8) -0.0022(8)
C24 0.0467(12) 0.0393(10) 0.0379(10) 0.0024(8) -0.0041(9) -0.0059(9)
C25 0.0465(13) 0.0562(13) 0.0540(13) 0.0127(11) -0.0094(10) -0.0136(11)
C26 0.0378(13) 0.0725(16) 0.0614(14) 0.0221(13) 0.0012(11) 0.0000(12)
C27 0.0527(14) 0.0586(14) 0.0512(12) 0.0068(10) 0.0113(11) 0.0129(12)
C28 0.0485(13) 0.0410(11) 0.0418(10) -0.0018(8) 0.0006(9) 0.0020(10)

loop_
_atom_type_symbol
_atom_type_description
_atom_type_scat_dispersion_real
_atom_type_scat_dispersion_imag
_atom_type_scat_source
C C 0.0033 0.0016 'International Tables Vol C Tables 4.2.6.8 and 6.1.1.4'
H H 0.0000 0.0000 'International Tables Vol C Tables 4.2.6.8 and 6.1.1.4'

loop_
_geom_angle_atom_site_label_1
_geom_angle_atom_site_label_2
_geom_angle_atom_site_label_3
_geom_angle
C2 C1 H1 119.6
C2 C1 C14 120.8(2)
C14 C1 H1 119.6
C1 C2 H2 119.8
C1 C2 C3 120.50(19)
C3 C2 H2 119.8
C2 C3 H3 119.6
C4 C3 C2 120.71(18)
C4 C3 H3 119.6
C3 C4 H4 119.5
C3 C4 C5 121.02(19)
C5 C4 H4 119.5
C4 C5 C14 118.19(17)
C6 C5 C4 122.61(18)
C6 C5 C14 119.20(16)
C5 C6 H6 119.2
C7 C6 C5 121.55(18)
C7 C6 H6 119.2
C6 C7 C8 122.64(17)
C6 C7 C12 119.61(16)
C8 C7 C12 117.72(16)
C7 C8 H8 119.2
C9 C8 C7 121.59(17)
C9 C8 H8 119.2
C8 C9 H9 119.3
C8 C9 C10 121.49(17)
C10 C9 H9 119.3
C9 C10 C15 123.09(16)
C11 C10 C9 117.87(17)
C11 C10 C15 118.94(17)
C10 C11 H11 118.8
C10 C11 C12 122.50(18)
C12 C11 H11 118.8
C11 C12 C7 118.77(16)
C13 C12 C7 118.73(16)
C13 C12 C11 122.49(17)
C12 C13 H13 119.0
C12 C13 C14 121.93(18)
C14 C13 H13 119.0
C1 C14 C5 118.74(16)
C13 C14 C1 122.30(18)
C13 C14 C5 118.96(17)
C10 C15 H15 115.5
C16 C15 C10 129.04(19)
C16 C15 H15 115.5
C15 C16 C17 121.10(18)
C15 C16 C23 121.92(17)
C17 C16 C23 116.94(15)
C18 C17 C16 122.24(17)
C22 C17 C16 120.65(17)
C22 C17 C18 117.10(18)
C17 C18 H18 119.5
C19 C18 C17 121.1(2)
C19 C18 H18 119.5
C18 C19 H19 119.7
C20 C19 C18 120.5(2)
C20 C19 H19 119.7
C19 C20 H20 120.4
C21 C20 C19 119.2(2)
C21 C20 H20 120.4
C20 C21 H21 119.7
C20 C21 C22 120.7(2)
C22 C21 H21 119.7
C17 C22 H22 119.3
C21 C22 C17 121.5(2)
C21 C22 H22 119.3
C24 C23 C16 119.98(17)
C24 C23 C28 118.50(18)
C28 C23 C16 121.52(17)
C23 C24 H24 119.4
C25 C24 C23 121.18(19)
C25 C24 H24 119.4
C24 C25 H25 120.1
C26 C25 C24 119.7(2)
C26 C25 H25 120.1
C25 C26 H26 120.0
C25 C26 C27 120.0(2)
C27 C26 H26 120.0
C26 C27 H27 119.8
C26 C27 C28 120.4(2)
C28 C27 H27 119.8
C23 C28 H28 119.9
C27 C28 C23 120.1(2)
C27 C28 H28 119.9

loop_
_geom_bond_atom_site_label_1
_geom_bond_atom_site_label_2
_geom_bond_distance
C1 H1 0.9300
C1 C2 1.362(2)
C1 C14 1.427(2)
C2 H2 0.9300
C2 C3 1.416(3)
C3 H3 0.9300
C3 C4 1.358(3)
C4 H4 0.9300
C4 C5 1.430(2)
C5 C6 1.399(3)
C5 C14 1.439(3)
C6 H6 0.9300
C6 C7 1.397(2)
C7 C8 1.432(2)
C7 C12 1.437(3)
C8 H8 0.9300
C8 C9 1.358(3)
C9 H9 0.9300
C9 C10 1.439(3)
C10 C11 1.373(2)
C10 C15 1.472(2)
C11 H11 0.9300
C11 C12 1.428(2)
C12 C13 1.399(2)
C13 H13 0.9300
C13 C14 1.402(2)
C15 H15 0.9300
C15 C16 1.355(2)
C16 C17 1.492(2)
C16 C23 1.492(3)
C17 C18 1.402(3)
C17 C22 1.399(3)
C18 H18 0.9300
C18 C19 1.390(3)
C19 H19 0.9300
C19 C20 1.383(3)
C20 H20 0.9300
C20 C21 1.378(3)
C21 H21 0.9300
C21 C22 1.384(3)
C22 H22 0.9300
C23 C24 1.389(3)
C23 C28 1.398(3)
C24 H24 0.9300
C24 C25 1.384(3)
C25 H25 0.9300
C25 C26 1.378(3)
C26 H26 0.9300
C26 C27 1.382(3)
C27 H27 0.9300
C27 C28 1.386(3)
C28 H28 0.9300
